data_4313369
loop_
_publ_author_name
'Geo Paul'
'Amitava Choudhury'
'R. Nagarajan'
'C. N. R. Rao'

_publ_section_title
;
 Amine-Templated Linear Vanadium Sulfates with Different Chain Structures
;
_journal_name_full 'Inorganic Chemistry'
_journal_page_first 2004
_journal_page_last 2013
_journal_paper_doi 10.1021/ic020645v
_journal_volume 42
_journal_year 2003
_chemical_formula_sum 'C6 H15 N2 O10 S2 V'
_chemical_formula_weight 390.26
_chemical_name_systematic
;
   ?
;
_space_group_IT_number 15
_symmetry_cell_setting monoclinic
_symmetry_space_group_name_Hall '-C 2yc'
_symmetry_space_group_name_H-M 'C 1 2/c 1'
_atom_sites_solution_hydrogens geom
_atom_sites_solution_primary direct
_atom_sites_solution_secondary difmap
_audit_creation_method SHELXL
_cell_angle_alpha 90.00
_cell_angle_beta 108.441(2)
_cell_angle_gamma 90.00
_cell_formula_units_Z 8
_cell_length_a 18.666(2)
_cell_length_b 12.0098(12)
_cell_length_c 12.4810(12)
_cell_measurement_reflns_used 2207
_cell_measurement_temperature 293(2)
_cell_measurement_theta_max 23.28
_cell_measurement_theta_min 2.05
_cell_volume 2654.3(5)
_computing_cell_refinement SAINT(Siemens,1996)
_computing_data_collection SMART(Siemens,1996)
_computing_data_reduction SAINT
_computing_molecular_graphics 'SHELXTL v5.0'
_computing_publication_material 'SHELXTL v5.0'
_computing_structure_refinement 'SHELXL-93 (Sheldrick, 1993)'
_computing_structure_solution 'SHELXS-86 (Sheldrick, 1990)'
_diffrn_ambient_temperature 293(2)
_diffrn_measurement_device 'Siemens CCD-diffractometer'
_diffrn_measurement_method \W
_diffrn_radiation_monochromator graphite
_diffrn_radiation_source 'fine-focus sealed tube'
_diffrn_radiation_type MoK\a
_diffrn_radiation_wavelength 0.71073
_diffrn_reflns_av_R_equivalents 0.0873
_diffrn_reflns_av_sigmaI/netI 0.0979
_diffrn_reflns_limit_h_max 20
_diffrn_reflns_limit_h_min -19
_diffrn_reflns_limit_k_max 6
_diffrn_reflns_limit_k_min -13
_diffrn_reflns_limit_l_max 13
_diffrn_reflns_limit_l_min -13
_diffrn_reflns_number 5438
_diffrn_reflns_theta_max 23.28
_diffrn_reflns_theta_min 2.05
_exptl_absorpt_coefficient_mu 1.117
_exptl_absorpt_correction_T_max 1.000000
_exptl_absorpt_correction_T_min 0.473159
_exptl_absorpt_correction_type SADABS
_exptl_crystal_colour Green
_exptl_crystal_density_diffrn 1.953
_exptl_crystal_description Needle
_exptl_crystal_F_000 1600
_exptl_crystal_size_max 0.20
_exptl_crystal_size_mid 0.08
_exptl_crystal_size_min 0.05
_refine_diff_density_max 0.669
_refine_diff_density_min -0.691
_refine_diff_density_rms 0.126
_refine_ls_extinction_method none
_refine_ls_goodness_of_fit_all 0.993
_refine_ls_goodness_of_fit_obs 1.070
_refine_ls_matrix_type full
_refine_ls_number_parameters 252
_refine_ls_number_reflns 1909
_refine_ls_number_restraints 0
_refine_ls_restrained_S_all 0.993
_refine_ls_restrained_S_obs 1.070
_refine_ls_R_factor_all 0.0931
_refine_ls_R_factor_obs 0.0513
_refine_ls_shift/esd_max 0.000
_refine_ls_shift/esd_mean 0.000
_refine_ls_structure_factor_coef Fsqd
_refine_ls_weighting_details 'w=1/[\s^2^(Fo^2^)+(0.0744P)^2^+0.0000P] where P=(Fo^2^+2Fc^2^)/3'
_refine_ls_weighting_scheme calc
_refine_ls_wR_factor_all 0.1394
_refine_ls_wR_factor_obs 0.1178
_reflns_number_observed 1264
_reflns_number_total 1909
_reflns_observed_criterion >2sigma(I)
_cod_data_source_file ic020645v_4.cif
_cod_data_source_block junk
_cod_depositor_comments
;
The following automatic conversions were performed:

'_symmetry_cell_setting' value 'Monoclinic' changed to 'monoclinic'
according to the built-in table from CIF Core dictionary named
'cif_core.dic' version 2.4.1 from 2010-06-29.

Automatic conversion script
Id: cif_fix_values 1646 2011-03-28 12:23:43Z adriana 

The following automatic conversions were performed:

'_refine_ls_weighting_scheme' value 'calc
w=1/[\s^2^(Fo^2^)+(0.0744P)^2^+0.0000P] where P=(Fo^2^+2Fc^2^)/3' was
changed to 'calc'. New tag '_refine_ls_weighting_details' was
created. The value of the new tag was set to
'w=1/[\s^2^(Fo^2^)+(0.0744P)^2^+0.0000P] where P=(Fo^2^+2Fc^2^)/3'.

Automatic conversion script
Id: cif_fix_values 3143 2015-03-26 13:38:13Z robertas 
;
_cod_original_cell_volume 2654.3(4)
_cod_database_code 4313369

loop_
_symmetry_equiv_pos_as_xyz
'x, y, z'
'-x, y, -z+1/2'
'x+1/2, y+1/2, z'
'-x+1/2, y+1/2, -z+1/2'
'-x, -y, -z'
'x, -y, z-1/2'
'-x+1/2, -y+1/2, -z'
'x+1/2, -y+1/2, z-1/2'

loop_
_atom_site_aniso_label
_atom_site_aniso_U_11
_atom_site_aniso_U_22
_atom_site_aniso_U_33
_atom_site_aniso_U_23
_atom_site_aniso_U_13
_atom_site_aniso_U_12
V1 0.0275(10) 0.0091(9) 0.0183(9) 0.000 0.0101(7) 0.000
V2 0.0244(9) 0.0092(9) 0.0185(9) -0.0010(7) 0.0077(7) 0.0007(7)
S1 0.0224(10) 0.0196(11) 0.0237(10) 0.0022(8) 0.0094(8) 0.0008(8)
S2 0.0235(10) 0.0109(10) 0.0209(10) 0.0040(8) 0.0053(8) 0.0012(8)
O1 0.031(3) 0.015(3) 0.014(3) 0.001(2) 0.006(2) 0.007(2)
O2 0.029(3) 0.013(3) 0.019(3) 0.001(2) 0.005(2) -0.003(2)
O3 0.048(3) 0.010(3) 0.023(3) -0.004(2) 0.017(2) -0.008(2)
O4 0.026(3) 0.023(3) 0.022(3) -0.003(2) 0.011(2) 0.005(2)
O5 0.033(3) 0.007(2) 0.018(3) -0.001(2) 0.007(2) -0.005(2)
O6 0.026(3) 0.043(4) 0.032(3) 0.009(3) 0.009(2) -0.003(2)
O7 0.045(3) 0.023(3) 0.032(3) -0.003(2) 0.017(2) 0.009(2)
O8 0.023(3) 0.026(3) 0.040(3) 0.000(2) 0.008(2) 0.000(2)
O9 0.039(3) 0.011(3) 0.024(3) 0.008(2) 0.003(2) 0.004(2)
O100 0.236(12) 0.124(9) 0.153(9) 0.019(7) 0.117(9) 0.106(8)
N2 0.028(4) 0.024(4) 0.036(4) -0.007(3) 0.006(3) -0.002(3)
C1 0.042(5) 0.016(4) 0.033(5) -0.004(4) 0.013(4) -0.006(4)
C5 0.045(6) 0.024(5) 0.047(6) -0.005(4) 0.017(5) 0.004(4)
C2 0.056(6) 0.025(5) 0.034(5) 0.011(4) 0.009(5) -0.001(4)
C3 0.035(5) 0.029(5) 0.052(6) 0.002(5) 0.013(5) -0.002(5)
C4 0.041(5) 0.031(5) 0.031(5) 0.003(4) 0.017(4) -0.006(4)
C6 0.042(6) 0.044(7) 0.050(7) -0.021(6) 0.015(5) -0.004(5)
N1 0.023(4) 0.023(4) 0.025(4) 0.000(3) 0.000(3) 0.000(3)

loop_
_atom_site_label
_atom_site_type_symbol
_atom_site_fract_x
_atom_site_fract_y
_atom_site_fract_z
_atom_site_U_iso_or_equiv
_atom_site_thermal_displace_type
_atom_site_occupancy
_atom_site_calc_flag
_atom_site_refinement_flags
_atom_site_disorder_group
V1 V 0.0000 0.13684(13) 0.7500 0.0176(5) Uani 1 d S .
V2 V 0.0000 0.0000 0.5000 0.0171(4) Uani 1 d S .
S1 S 0.14745(9) 0.03867(14) 0.92810(14) 0.0214(5) Uani 1 d . .
S2 S 0.04458(9) 0.26124(14) 0.54901(14) 0.0188(5) Uani 1 d . .
O1 O 0.0304(3) 0.0216(4) 0.6621(4) 0.0200(11) Uani 1 d . .
O2 O 0.1054(2) 0.1367(4) 0.8625(4) 0.0213(11) Uani 1 d . .
O3 O 0.0342(3) 0.2584(4) 0.6625(4) 0.0255(12) Uani 1 d . .
O4 O -0.1116(2) 0.0090(4) 0.4843(3) 0.0227(11) Uani 1 d . .
O5 O -0.0001(2) 0.1689(3) 0.4791(3) 0.0198(11) Uani 1 d . .
O6 O 0.2245(2) 0.0705(4) 0.9831(4) 0.0336(13) Uani 1 d . .
O7 O 0.1415(3) -0.0549(4) 0.8507(4) 0.0321(13) Uani 1 d . .
O8 O 0.1238(2) 0.2522(4) 0.5612(4) 0.0305(12) Uani 1 d . .
O9 O 0.0138(3) 0.3669(4) 0.4938(4) 0.0263(12) Uani 1 d . .
O100 O -0.0785(6) 0.4494(8) 0.6307(9) 0.158(5) Uani 1 d . .
N2 N 0.3790(3) 0.1477(5) 0.8344(5) 0.030(2) Uani 1 d . .
C1 C 0.2672(5) 0.0386(6) 0.7345(8) 0.030(2) Uani 1 d . .
C5 C 0.2547(5) 0.2348(8) 0.7819(8) 0.038(2) Uani 1 d . .
C2 C 0.3439(5) 0.0353(7) 0.8225(8) 0.040(2) Uani 1 d . .
C3 C 0.3878(5) 0.1832(9) 0.7242(8) 0.039(2) Uani 1 d . .
C4 C 0.3115(4) 0.1841(7) 0.6354(7) 0.033(2) Uani 1 d . .
C6 C 0.3292(5) 0.2289(10) 0.8710(9) 0.045(3) Uani 1 d . .
N1 N 0.2531(4) 0.1536(5) 0.6888(5) 0.0256(15) Uani 1 d . .
H1 H 0.2072(33) 0.1620(47) 0.6466(47) 0.002(16) Uiso 1 d . .
H2 H 0.2066(52) 0.2108(81) 0.8091(73) 0.084(31) Uiso 1 d . .
H3 H 0.2454(41) 0.2973(62) 0.7500(60) 0.033(23) Uiso 1 d . .
H4 H 0.3238(40) 0.2007(64) 0.9430(68) 0.046(25) Uiso 1 d . .
H5 H 0.3474(48) 0.2843(76) 0.8766(74) 0.044(33) Uiso 1 d . .
H6 H 0.4340(39) 0.1427(55) 0.9003(56) 0.032(19) Uiso 1 d . .
H7 H 0.4190(44) 0.1304(67) 0.7030(63) 0.048(25) Uiso 1 d . .
H8 H 0.4094(49) 0.2423(82) 0.7382(79) 0.064(34) Uiso 1 d . .
H9 H 0.3103(35) 0.1238(59) 0.5687(56) 0.033(20) Uiso 1 d . .
H10 H 0.2968(44) 0.2547(80) 0.5951(69) 0.065(28) Uiso 1 d . .
H11 H 0.2606(33) 0.0017(54) 0.6773(55) 0.010(19) Uiso 1 d . .
H12 H 0.2197(48) 0.0302(67) 0.7555(63) 0.059(26) Uiso 1 d . .
H13 H 0.3371(39) 0.0209(65) 0.8871(65) 0.038(24) Uiso 1 d . .
H14 H 0.3817(49) -0.0175(81) 0.8101(72) 0.075(32) Uiso 1 d . .
H15 H 0.0700(44) -0.0192(72) 0.7164(67) 0.059(26) Uiso 1 d . .

loop_
_atom_type_symbol
_atom_type_description
_atom_type_scat_dispersion_real
_atom_type_scat_dispersion_imag
_atom_type_scat_source
C C 0.0033 0.0016 'International Tables Vol C Tables 4.2.6.8 and 6.1.1.4'
H H 0.0000 0.0000 'International Tables Vol C Tables 4.2.6.8 and 6.1.1.4'
N N 0.0061 0.0033 'International Tables Vol C Tables 4.2.6.8 and 6.1.1.4'
O O 0.0106 0.0060 'International Tables Vol C Tables 4.2.6.8 and 6.1.1.4'
S S 0.1246 0.1234 'International Tables Vol C Tables 4.2.6.8 and 6.1.1.4'
V V 0.3005 0.5294 'International Tables Vol C Tables 4.2.6.8 and 6.1.1.4'

loop_
_geom_angle_atom_site_label_1
_geom_angle_atom_site_label_2
_geom_angle_atom_site_label_3
_geom_angle
_geom_angle_site_symmetry_1
_geom_angle_site_symmetry_3
_geom_angle_publ_flag
O1 V1 O1 90.0(3) 2_556 . ?
O1 V1 O2 89.9(2) 2_556 2_556 ?
O1 V1 O2 90.0(2) . 2_556 ?
O1 V1 O2 90.0(2) 2_556 . ?
O1 V1 O2 89.9(2) . . ?
O2 V1 O2 179.9(3) 2_556 . ?
O1 V1 O3 90.6(2) 2_556 2_556 ?
O1 V1 O3 178.3(2) . 2_556 ?
O2 V1 O3 88.4(2) 2_556 2_556 ?
O2 V1 O3 91.7(2) . 2_556 ?
O1 V1 O3 178.3(2) 2_556 . ?
O1 V1 O3 90.6(2) . . ?
O2 V1 O3 91.7(2) 2_556 . ?
O2 V1 O3 88.4(2) . . ?
O3 V1 O3 88.8(2) 2_556 . ?
O1 V2 O1 180.0 . 5_556 ?
O1 V2 O4 92.6(2) . . ?
O1 V2 O4 87.4(2) 5_556 . ?
O1 V2 O4 87.4(2) . 5_556 ?
O1 V2 O4 92.6(2) 5_556 5_556 ?
O4 V2 O4 180.0 . 5_556 ?
O1 V2 O5 90.7(2) . 5_556 ?
O1 V2 O5 89.3(2) 5_556 5_556 ?
O4 V2 O5 91.4(2) . 5_556 ?
O4 V2 O5 88.6(2) 5_556 5_556 ?
O1 V2 O5 89.3(2) . . ?
O1 V2 O5 90.7(2) 5_556 . ?
O4 V2 O5 88.6(2) . . ?
O4 V2 O5 91.4(2) 5_556 . ?
O5 V2 O5 180.0 5_556 . ?
O6 S1 O7 112.0(3) . . ?
O6 S1 O4 109.1(3) . 2_556 ?
O7 S1 O4 110.0(3) . 2_556 ?
O6 S1 O2 108.8(3) . . ?
O7 S1 O2 108.9(3) . . ?
O4 S1 O2 107.9(3) 2_556 . ?
O8 S2 O9 110.5(3) . . ?
O8 S2 O3 109.6(3) . . ?
O9 S2 O3 108.4(3) . . ?
O8 S2 O5 111.8(3) . . ?
O9 S2 O5 107.7(3) . . ?
O3 S2 O5 108.8(2) . . ?
V2 O1 V1 129.7(2) . . ?
V2 O1 H15 124.9(47) . . ?
V1 O1 H15 105.0(48) . . ?
S1 O2 V1 127.1(3) . . ?
S2 O3 V1 133.0(3) . . ?
S1 O4 V2 128.7(3) 2_556 . ?
S2 O5 V2 133.2(3) . . ?
C2 N2 C3 109.9(7) . . ?
C2 N2 C6 108.8(7) . . ?
C3 N2 C6 110.5(7) . . ?
C2 N2 H6 107.7(36) . . ?
C3 N2 H6 111.0(34) . . ?
C6 N2 H6 109.1(35) . . ?
N1 C1 C2 108.4(6) . . ?
N1 C1 H11 102.1(45) . . ?
C2 C1 H11 117.9(44) . . ?
N1 C1 H12 97.6(47) . . ?
C2 C1 H12 121.4(45) . . ?
H11 C1 H12 105.9(63) . . ?
C6 C5 N1 109.3(7) . . ?
C6 C5 H2 114.9(47) . . ?
N1 C5 H2 104.5(49) . . ?
C6 C5 H3 113.7(53) . . ?
N1 C5 H3 105.2(51) . . ?
H2 C5 H3 108.3(74) . . ?
N2 C2 C1 109.6(6) . . ?
N2 C2 H13 106.1(53) . . ?
C1 C2 H13 107.1(49) . . ?
N2 C2 H14 106.4(53) . . ?
C1 C2 H14 117.4(52) . . ?
H13 C2 H14 109.6(71) . . ?
N2 C3 C4 109.0(7) . . ?
N2 C3 H7 108.6(47) . . ?
C4 C3 H7 108.6(48) . . ?
N2 C3 H8 104.0(68) . . ?
C4 C3 H8 116.5(67) . . ?
H7 C3 H8 109.8(78) . . ?
N1 C4 C3 108.9(6) . . ?
N1 C4 H9 109.5(35) . . ?
C3 C4 H9 110.0(34) . . ?
N1 C4 H10 108.4(47) . . ?
C3 C4 H10 115.5(50) . . ?
H9 C4 H10 104.3(61) . . ?
C5 C6 N2 108.9(7) . . ?
C5 C6 H4 110.7(43) . . ?
N2 C6 H4 107.6(45) . . ?
C5 C6 H5 108.7(73) . . ?
N2 C6 H5 107.5(68) . . ?
H4 C6 H5 113.3(85) . . ?
C1 N1 C4 109.5(6) . . ?
C1 N1 C5 110.3(6) . . ?
C4 N1 C5 110.3(6) . . ?
C1 N1 H1 111.4(39) . . ?
C4 N1 H1 115.2(37) . . ?
C5 N1 H1 99.7(38) . . ?

loop_
_geom_bond_atom_site_label_1
_geom_bond_atom_site_label_2
_geom_bond_distance
_geom_bond_site_symmetry_2
_geom_bond_publ_flag
V1 O1 1.959(4) 2_556 ?
V1 O1 1.959(4) . ?
V1 O2 2.023(4) 2_556 ?
V1 O2 2.023(4) . ?
V1 O3 2.043(4) 2_556 ?
V1 O3 2.043(4) . ?
V2 O1 1.938(4) . ?
V2 O1 1.938(4) 5_556 ?
V2 O4 2.033(4) . ?
V2 O4 2.033(4) 5_556 ?
V2 O5 2.045(4) 5_556 ?
V2 O5 2.045(4) . ?
S1 O6 1.436(5) . ?
S1 O7 1.463(5) . ?
S1 O4 1.494(4) 2_556 ?
S1 O2 1.505(5) . ?
S2 O8 1.442(5) . ?
S2 O9 1.471(4) . ?
S2 O3 1.489(4) . ?
S2 O5 1.492(4) . ?
O1 H15 0.96(8) . ?
O4 S1 1.494(4) 2_556 ?
N2 C2 1.487(10) . ?
N2 C3 1.497(10) . ?
N2 C6 1.514(11) . ?
N2 H6 1.09(7) . ?
C1 N1 1.485(9) . ?
C1 C2 1.505(11) . ?
C1 H11 0.82(6) . ?
C1 H12 1.01(8) . ?
C5 C6 1.483(13) . ?
C5 N1 1.509(10) . ?
C5 H2 1.09(9) . ?
C5 H3 0.84(7) . ?
C2 H13 0.87(7) . ?
C2 H14 1.00(9) . ?
C3 C4 1.502(12) . ?
C3 H7 0.95(8) . ?
C3 H8 0.81(9) . ?
C4 N1 1.492(9) . ?
C4 H9 1.10(7) . ?
C4 H10 0.98(9) . ?
C6 H4 1.00(8) . ?
C6 H5 0.74(9) . ?
N1 H1 0.86(6) . ?
